data_4067308
loop_
_publ_author_name
'Huang, Yinhua'
'Pullarkat, Sumod A.'
'Yuan, Mingjun'
'Ding, Yi'
'Li, Yongxin'
'Leung, Pak-Hing'

_publ_section_title
;
 Palladium Template Promoted Asymmetric Synthesis of 1,2-Diphosphines by
 Hydrophosphination of Functionalized Allenes
;
_journal_issue 3
_journal_name_full Organometallics
_journal_page_first 536
_journal_paper_doi 10.1021/om900829t
_journal_volume 29
_journal_year 2010
_chemical_absolute_configuration ad
_chemical_formula_moiety 'C43 H44 N O P2 Pd, Cl O4'
_chemical_formula_sum 'C43 H44 Cl N O5 P2 Pd'
_chemical_formula_weight 858.58
_chemical_name_systematic
;

 ?

;
_space_group_IT_number 19
_symmetry_cell_setting orthorhombic
_symmetry_space_group_name_Hall 'P 2ac 2ab'
_symmetry_space_group_name_H-M 'P 21 21 21'
_atom_sites_solution_hydrogens geom
_atom_sites_solution_primary direct
_atom_sites_solution_secondary difmap
_audit_creation_method SHELXL-97
_cell_angle_alpha 90.00
_cell_angle_beta 90.00
_cell_angle_gamma 90.00
_cell_formula_units_Z 4
_cell_length_a 11.9241(2)
_cell_length_b 15.8526(3)
_cell_length_c 21.0733(4)
_cell_measurement_reflns_used 6855
_cell_measurement_temperature 173(2)
_cell_measurement_theta_max 26.59
_cell_measurement_theta_min 2.58
_cell_volume 3983.44(13)
_computing_cell_refinement 'Bruker SMART'
_computing_data_collection 'Bruker SMART'
_computing_data_reduction 'Bruker SAINT'
_computing_molecular_graphics 'Bruker SHELXTL'
_computing_publication_material 'Bruker SHELXTL'
_computing_structure_refinement 'SHELXL-97 (Sheldrick, 1997)'
_computing_structure_solution 'SHELXS-97 (Sheldrick, 1990)'
_diffrn_ambient_temperature 173(2)
_diffrn_measured_fraction_theta_full 0.991
_diffrn_measured_fraction_theta_max 0.991
_diffrn_measurement_device_type 'CCD area detector'
_diffrn_measurement_method 'phi and omega scans'
_diffrn_radiation_monochromator graphite
_diffrn_radiation_source 'fine-focus sealed tube'
_diffrn_radiation_type MoK\a
_diffrn_radiation_wavelength 0.71073
_diffrn_reflns_av_R_equivalents 0.0328
_diffrn_reflns_av_sigmaI/netI 0.0306
_diffrn_reflns_limit_h_max 14
_diffrn_reflns_limit_h_min -14
_diffrn_reflns_limit_k_max 19
_diffrn_reflns_limit_k_min -19
_diffrn_reflns_limit_l_max 26
_diffrn_reflns_limit_l_min -26
_diffrn_reflns_number 36321
_diffrn_reflns_theta_full 26.66
_diffrn_reflns_theta_max 26.66
_diffrn_reflns_theta_min 1.61
_exptl_absorpt_coefficient_mu 0.659
_exptl_absorpt_correction_T_max 0.9134
_exptl_absorpt_correction_T_min 0.8795
_exptl_absorpt_correction_type multi-scan
_exptl_absorpt_process_details sadabs
_exptl_crystal_colour yellow
_exptl_crystal_density_diffrn 1.432
_exptl_crystal_density_method 'not measured'
_exptl_crystal_description block
_exptl_crystal_F_000 1768
_exptl_crystal_size_max 0.20
_exptl_crystal_size_mid 0.16
_exptl_crystal_size_min 0.14
_refine_diff_density_max 1.361
_refine_diff_density_min -0.979
_refine_diff_density_rms 0.279
_refine_ls_abs_structure_details 'Flack H D (1983), Acta Cryst. A39, 876-881'
_refine_ls_abs_structure_Flack 0.00(3)
_refine_ls_extinction_method none
_refine_ls_goodness_of_fit_ref 1.146
_refine_ls_hydrogen_treatment constr
_refine_ls_matrix_type full
_refine_ls_number_parameters 482
_refine_ls_number_reflns 8295
_refine_ls_number_restraints 30
_refine_ls_restrained_S_all 1.144
_refine_ls_R_factor_all 0.0378
_refine_ls_R_factor_gt 0.0306
_refine_ls_shift/su_max 0.002
_refine_ls_shift/su_mean 0.000
_refine_ls_structure_factor_coef Fsqd
_refine_ls_weighting_details 'calc w=1/[\s^2^(Fo^2^)+(0.0758P)^2^+0.3854P] where P=(Fo^2^+2Fc^2^)/3'
_refine_ls_weighting_scheme calc
_refine_ls_wR_factor_gt 0.0900
_refine_ls_wR_factor_ref 0.1112
_reflns_number_gt 7769
_reflns_number_total 8295
_reflns_threshold_expression >2sigma(I)
_cod_data_source_file om900829t_si_001.cif
_cod_data_source_block leung364
_cod_depositor_comments
;
The following automatic conversions were performed:

'_symmetry_cell_setting' value 'Orthorhombic' changed to
'orthorhombic' according to
/home/saulius/struct/CIF-dictionaries/cif_core.dic dictionary named
'cif_core.dic' version 2.4.1 from 2010-06-29.

Automatic conversion script
Id: cif_fix_values 1715 2011-07-08 13:25:40Z adriana 
;
_cod_original_sg_symbol_H-M P2(1)2(1)2(1)
_cod_database_code 4067308

loop_
_symmetry_equiv_pos_as_xyz
'x, y, z'
'-x+1/2, -y, z+1/2'
'-x, y+1/2, -z+1/2'
'x+1/2, -y+1/2, -z'

loop_
_atom_site_label
_atom_site_type_symbol
_atom_site_fract_x
_atom_site_fract_y
_atom_site_fract_z
_atom_site_U_iso_or_equiv
_atom_site_adp_type
_atom_site_occupancy
_atom_site_symmetry_multiplicity
_atom_site_calc_flag
_atom_site_refinement_flags
Pd1 Pd 0.253351(19) 0.012704(15) 1.006298(10) 0.01735(8) Uani 1 1 d .
C1 C -0.0813(3) -0.0699(2) 0.96856(17) 0.0211(7) Uani 1 1 d .
C2 C -0.1655(3) -0.1122(2) 1.00414(19) 0.0235(7) Uani 1 1 d .
H2 H -0.1546 -0.1216 1.0482 0.028 Uiso 1 1 calc R
C3 C -0.2630(3) -0.1399(2) 0.97552(19) 0.0276(7) Uani 1 1 d .
H3 H -0.3179 -0.1687 0.9999 0.033 Uiso 1 1 calc R
C4 C -0.2814(3) -0.1258(2) 0.9112(2) 0.0281(8) Uani 1 1 d .
H4 H -0.3477 -0.1465 0.8916 0.034 Uiso 1 1 calc R
C5 C -0.2049(3) -0.0827(2) 0.87628(19) 0.0278(8) Uani 1 1 d .
H5 H -0.2193 -0.0720 0.8327 0.033 Uiso 1 1 calc R
C6 C -0.1045(3) -0.0534(2) 0.90369(17) 0.0226(7) Uani 1 1 d .
C7 C -0.0216(3) -0.0107(2) 0.86764(17) 0.0265(7) Uani 1 1 d .
H7 H -0.0369 0.0032 0.8247 0.032 Uiso 1 1 calc R
C8 C 0.0795(3) 0.0108(2) 0.89308(16) 0.0249(7) Uani 1 1 d .
H8 H 0.1333 0.0390 0.8674 0.030 Uiso 1 1 calc R
C9 C 0.1060(3) -0.0082(2) 0.95731(15) 0.0185(7) Uani 1 1 d .
C10 C 0.0250(3) -0.0457(2) 0.99446(16) 0.0196(7) Uani 1 1 d .
C11 C 0.0547(3) -0.0674(2) 1.06158(18) 0.0231(7) Uani 1 1 d .
H11 H -0.0139 -0.0622 1.0886 0.028 Uiso 1 1 calc R
C12 C 0.0968(3) -0.1577(2) 1.0644(2) 0.0298(9) Uani 1 1 d .
H12A H 0.0399 -0.1956 1.0467 0.045 Uiso 1 1 calc R
H12B H 0.1118 -0.1731 1.1086 0.045 Uiso 1 1 calc R
H12C H 0.1661 -0.1626 1.0396 0.045 Uiso 1 1 calc R
C13 C 0.1901(3) -0.0338(3) 1.14574(16) 0.0305(8) Uani 1 1 d .
H13A H 0.2320 0.0128 1.1650 0.046 Uiso 1 1 calc R
H13B H 0.2409 -0.0814 1.1383 0.046 Uiso 1 1 calc R
H13C H 0.1298 -0.0514 1.1744 0.046 Uiso 1 1 calc R
C14 C 0.0871(3) 0.0780(2) 1.09562(19) 0.0305(9) Uani 1 1 d .
H14A H 0.0367 0.0740 1.1322 0.046 Uiso 1 1 calc R
H14B H 0.0441 0.0943 1.0580 0.046 Uiso 1 1 calc R
H14C H 0.1450 0.1204 1.1040 0.046 Uiso 1 1 calc R
C15 C 0.4830(3) -0.0680(2) 1.08648(17) 0.0195(7) Uani 1 1 d .
C16 C 0.5858(3) -0.0775(2) 1.11894(17) 0.0240(7) Uani 1 1 d .
H16 H 0.6272 -0.0287 1.1308 0.029 Uiso 1 1 calc R
C17 C 0.6271(3) -0.1558(2) 1.13372(19) 0.0292(8) Uani 1 1 d .
H17 H 0.6967 -0.1610 1.1553 0.035 Uiso 1 1 calc R
C18 C 0.5667(3) -0.2279(2) 1.11701(19) 0.0294(8) Uani 1 1 d .
H18 H 0.5950 -0.2822 1.1272 0.035 Uiso 1 1 calc R
C19 C 0.4665(3) -0.2200(2) 1.0859(2) 0.0304(8) Uani 1 1 d .
H19 H 0.4252 -0.2690 1.0747 0.037 Uiso 1 1 calc R
C20 C 0.4252(3) -0.1416(2) 1.07056(19) 0.0255(8) Uani 1 1 d .
H20 H 0.3557 -0.1374 1.0487 0.031 Uiso 1 1 calc R
C21 C 0.4298(3) 0.1085(2) 1.12619(17) 0.0231(7) Uani 1 1 d .
C22 C 0.3774(4) 0.1853(2) 1.1139(2) 0.0333(9) Uani 1 1 d .
H22 H 0.3367 0.1928 1.0755 0.040 Uiso 1 1 calc R
C23 C 0.3843(4) 0.2508(3) 1.1570(2) 0.0421(11) Uani 1 1 d .
H23 H 0.3474 0.3027 1.1486 0.050 Uiso 1 1 calc R
C24 C 0.4450(4) 0.2407(3) 1.2122(2) 0.0446(11) Uani 1 1 d .
H24 H 0.4540 0.2870 1.2404 0.053 Uiso 1 1 calc R
C25 C 0.4922(4) 0.1645(3) 1.2267(2) 0.0416(10) Uani 1 1 d .
H25 H 0.5301 0.1571 1.2660 0.050 Uiso 1 1 calc R
C26 C 0.4850(3) 0.0975(3) 1.18410(19) 0.0321(9) Uani 1 1 d .
H26 H 0.5175 0.0446 1.1944 0.038 Uiso 1 1 calc R
C27 C 0.3501(3) -0.0661(2) 0.86576(16) 0.0202(7) Uani 1 1 d .
C28 C 0.3862(3) -0.1449(2) 0.88761(19) 0.0279(8) Uani 1 1 d .
H28 H 0.4158 -0.1498 0.9293 0.033 Uiso 1 1 calc R
C29 C 0.3793(3) -0.2151(2) 0.8498(2) 0.0302(8) Uani 1 1 d .
H29 H 0.4057 -0.2678 0.8651 0.036 Uiso 1 1 calc R
C30 C 0.3342(3) -0.2096(2) 0.78922(19) 0.0288(8) Uani 1 1 d .
H30 H 0.3293 -0.2584 0.7632 0.035 Uiso 1 1 calc R
C31 C 0.2968(4) -0.1336(2) 0.76720(19) 0.0328(9) Uani 1 1 d .
H31 H 0.2651 -0.1298 0.7259 0.039 Uiso 1 1 calc R
C32 C 0.3049(3) -0.0614(2) 0.80486(18) 0.0283(8) Uani 1 1 d .
H32 H 0.2794 -0.0087 0.7889 0.034 Uiso 1 1 calc R
C33 C 0.3400(3) 0.1184(2) 0.87123(17) 0.0244(7) Uani 1 1 d .
C34 C 0.4082(4) 0.1315(3) 0.8177(2) 0.0369(10) Uani 1 1 d .
H34 H 0.4631 0.0910 0.8061 0.044 Uiso 1 1 calc R
C35 C 0.3946(5) 0.2035(3) 0.7821(2) 0.0506(12) Uani 1 1 d .
H35 H 0.4407 0.2126 0.7460 0.061 Uiso 1 1 calc R
C36 C 0.3146(6) 0.2627(3) 0.7984(3) 0.0581(15) Uani 1 1 d .
H36 H 0.3059 0.3123 0.7736 0.070 Uiso 1 1 calc R
C37 C 0.2476(5) 0.2496(3) 0.8508(2) 0.0524(12) Uani 1 1 d .
H37 H 0.1926 0.2904 0.8618 0.063 Uiso 1 1 calc R
C38 C 0.2595(4) 0.1776(2) 0.88753(18) 0.0329(8) Uani 1 1 d .
H38 H 0.2128 0.1689 0.9235 0.040 Uiso 1 1 calc R
C39 C 0.5075(3) 0.0270(2) 0.94180(17) 0.0247(7) Uani 1 1 d .
H39A H 0.5354 -0.0312 0.9482 0.030 Uiso 1 1 calc R
H39B H 0.5523 0.0533 0.9075 0.030 Uiso 1 1 calc R
C40 C 0.5222(3) 0.0775(2) 1.00296(17) 0.0211(7) Uani 1 1 d .
H40 H 0.4971 0.1365 0.9941 0.025 Uiso 1 1 calc R
C41 C 0.6445(3) 0.0818(2) 1.02462(19) 0.0273(8) Uani 1 1 d .
H41A H 0.6459 0.0915 1.0710 0.033 Uiso 1 1 calc R
H41B H 0.6802 0.0265 1.0165 0.033 Uiso 1 1 calc R
C42 C 0.7136(3) 0.1494(2) 0.9930(2) 0.0325(9) Uani 1 1 d .
C43 C 0.8370(3) 0.1450(3) 1.0051(2) 0.0363(10) Uani 1 1 d .
H43A H 0.8722 0.1083 0.9734 0.054 Uiso 1 1 calc R
H43B H 0.8502 0.1220 1.0476 0.054 Uiso 1 1 calc R
H43C H 0.8693 0.2017 1.0022 0.054 Uiso 1 1 calc R
Cl1 Cl 0.66134(9) 0.01867(7) 0.72037(6) 0.0444(3) Uani 1 1 d .
N1 N 0.1413(2) -0.00565(19) 1.08442(13) 0.0224(6) Uani 1 1 d .
O1 O 0.6712(3) 0.2058(2) 0.9621(2) 0.0599(11) Uani 1 1 d U
O2 O 0.6014(4) 0.0876(2) 0.69623(19) 0.0651(11) Uani 1 1 d U
O3 O 0.5910(3) -0.0319(2) 0.75956(19) 0.0599(10) Uani 1 1 d U
O4 O 0.7596(4) 0.0432(5) 0.7483(2) 0.129(3) Uani 1 1 d U
O5 O 0.6895(4) -0.0286(3) 0.6621(3) 0.0958(17) Uani 1 1 d U
P1 P 0.42308(7) 0.03203(5) 1.06159(4) 0.01920(18) Uani 1 1 d .
P2 P 0.35928(7) 0.02386(6) 0.91848(4) 0.01850(18) Uani 1 1 d .

loop_
_atom_site_aniso_label
_atom_site_aniso_U_11
_atom_site_aniso_U_22
_atom_site_aniso_U_33
_atom_site_aniso_U_23
_atom_site_aniso_U_13
_atom_site_aniso_U_12
Pd1 0.01705(13) 0.01963(14) 0.01536(12) 0.00047(8) -0.00070(10) -0.00054(9)
C1 0.0201(16) 0.0188(16) 0.0244(17) -0.0039(14) 0.0008(14) 0.0032(13)
C2 0.0209(16) 0.0237(16) 0.0260(18) -0.0018(15) 0.0024(16) 0.0018(13)
C3 0.0180(16) 0.0262(17) 0.0386(19) -0.0025(15) 0.0085(17) -0.0028(15)
C4 0.0158(16) 0.0266(18) 0.042(2) -0.0090(18) -0.0042(15) 0.0002(13)
C5 0.0243(17) 0.031(2) 0.0284(19) -0.0018(17) -0.0038(15) 0.0031(15)
C6 0.0221(16) 0.0207(16) 0.0250(18) -0.0013(14) -0.0038(14) 0.0045(13)
C7 0.0282(17) 0.0308(19) 0.0206(16) 0.0023(15) -0.0032(13) 0.0007(15)
C8 0.0216(16) 0.0352(19) 0.0178(15) 0.0024(16) 0.0000(13) -0.0028(15)
C9 0.0163(14) 0.0210(16) 0.0184(15) -0.0017(14) -0.0016(12) 0.0002(12)
C10 0.0217(15) 0.0186(15) 0.0183(16) -0.0037(14) 0.0005(14) 0.0029(12)
C11 0.0178(16) 0.0332(19) 0.0184(17) -0.0009(16) 0.0013(14) -0.0038(14)
C12 0.0301(19) 0.029(2) 0.030(2) 0.0078(17) -0.0034(17) -0.0057(16)
C13 0.035(2) 0.041(2) 0.0156(16) 0.0036(16) -0.0013(14) -0.0070(18)
C14 0.0292(19) 0.033(2) 0.029(2) -0.0071(18) 0.0039(17) 0.0003(16)
C15 0.0214(16) 0.0175(15) 0.0197(16) 0.0010(14) 0.0005(14) -0.0044(13)
C16 0.0237(17) 0.0241(17) 0.0242(18) 0.0000(15) -0.0033(14) -0.0020(14)
C17 0.0276(18) 0.0308(19) 0.0294(19) 0.0049(16) 0.0000(16) 0.0020(16)
C18 0.041(2) 0.0201(17) 0.0276(19) 0.0033(16) 0.0020(17) 0.0026(16)
C19 0.039(2) 0.0181(17) 0.035(2) -0.0027(16) -0.0002(18) -0.0051(15)
C20 0.0210(16) 0.0253(18) 0.030(2) -0.0036(16) -0.0026(15) -0.0008(15)
C21 0.0262(17) 0.0231(17) 0.0199(17) -0.0022(15) 0.0009(14) -0.0036(14)
C22 0.046(2) 0.0264(19) 0.0272(19) -0.0008(17) 0.0034(18) 0.0016(17)
C23 0.068(3) 0.021(2) 0.038(2) -0.0024(18) 0.009(2) 0.000(2)
C24 0.065(3) 0.036(2) 0.033(2) -0.015(2) 0.009(2) -0.010(2)
C25 0.049(3) 0.052(3) 0.024(2) -0.009(2) -0.0035(19) -0.003(2)
C26 0.035(2) 0.034(2) 0.027(2) -0.0041(17) -0.0037(17) 0.0036(17)
C27 0.0182(16) 0.0208(17) 0.0216(17) -0.0004(13) 0.0002(13) -0.0004(13)
C28 0.034(2) 0.0239(18) 0.0255(18) 0.0031(16) -0.0051(16) -0.0019(15)
C29 0.037(2) 0.0189(18) 0.035(2) 0.0022(16) -0.0033(18) 0.0019(15)
C30 0.031(2) 0.0278(19) 0.0279(19) -0.0049(16) 0.0012(16) -0.0045(16)
C31 0.048(2) 0.027(2) 0.0232(19) -0.0010(16) -0.0031(17) -0.0040(17)
C32 0.035(2) 0.0255(19) 0.0246(18) 0.0020(15) -0.0024(16) -0.0018(16)
C33 0.0320(19) 0.0199(16) 0.0211(17) 0.0033(14) -0.0031(15) -0.0056(15)
C34 0.033(2) 0.041(2) 0.036(2) 0.0112(19) 0.0064(18) -0.0014(18)
C35 0.065(3) 0.045(3) 0.041(3) 0.021(2) 0.006(2) -0.015(2)
C36 0.103(4) 0.022(2) 0.048(3) 0.014(2) -0.006(3) -0.003(3)
C37 0.082(4) 0.028(2) 0.047(3) -0.0044(18) -0.007(3) 0.015(3)
C38 0.044(2) 0.0246(17) 0.0304(18) -0.0020(14) 0.000(2) 0.0059(19)
C39 0.0235(16) 0.0286(18) 0.0219(16) 0.0001(16) 0.0004(14) -0.0021(15)
C40 0.0212(15) 0.0193(15) 0.0227(17) 0.0021(14) -0.0010(15) -0.0011(12)
C41 0.0282(19) 0.0240(18) 0.0296(19) 0.0032(15) -0.0027(16) -0.0029(15)
C42 0.0274(17) 0.0285(19) 0.042(2) 0.0050(19) 0.0018(17) -0.0031(15)
C43 0.0235(18) 0.0301(19) 0.055(3) 0.004(2) -0.001(2) -0.0039(15)
Cl1 0.0311(5) 0.0355(5) 0.0667(7) 0.0222(6) 0.0028(5) -0.0008(4)
N1 0.0234(14) 0.0285(16) 0.0152(12) 0.0014(12) 0.0020(11) -0.0011(12)
O1 0.0370(17) 0.055(2) 0.088(3) 0.042(2) -0.0094(18) -0.0107(16)
O2 0.080(3) 0.044(2) 0.071(3) 0.0213(19) -0.028(2) -0.0024(19)
O3 0.055(2) 0.0476(19) 0.077(3) 0.030(2) 0.0144(19) -0.0066(18)
O4 0.081(3) 0.219(6) 0.086(3) 0.103(4) -0.038(3) -0.067(4)
O5 0.092(3) 0.067(3) 0.128(4) -0.024(3) 0.058(3) -0.014(3)
P1 0.0206(4) 0.0177(4) 0.0193(4) -0.0002(4) -0.0033(3) -0.0009(3)
P2 0.0183(4) 0.0199(4) 0.0173(4) 0.0010(4) -0.0003(3) -0.0006(3)

loop_
_atom_type_symbol
_atom_type_description
_atom_type_scat_dispersion_real
_atom_type_scat_dispersion_imag
_atom_type_scat_source
C C 0.0033 0.0016 'International Tables Vol C Tables 4.2.6.8 and 6.1.1.4'
H H 0.0000 0.0000 'International Tables Vol C Tables 4.2.6.8 and 6.1.1.4'
N N 0.0061 0.0033 'International Tables Vol C Tables 4.2.6.8 and 6.1.1.4'
O O 0.0106 0.0060 'International Tables Vol C Tables 4.2.6.8 and 6.1.1.4'
P P 0.1023 0.0942 'International Tables Vol C Tables 4.2.6.8 and 6.1.1.4'
Cl Cl 0.1484 0.1585 'International Tables Vol C Tables 4.2.6.8 and 6.1.1.4'
Pd Pd -0.9988 1.0072 'International Tables Vol C Tables 4.2.6.8 and 6.1.1.4'

loop_
_geom_angle_atom_site_label_1
_geom_angle_atom_site_label_2
_geom_angle_atom_site_label_3
_geom_angle
C9 Pd1 N1 80.31(12)
C9 Pd1 P2 94.54(9)
N1 Pd1 P2 174.25(8)
C9 Pd1 P1 178.18(10)
N1 Pd1 P1 99.99(8)
P2 Pd1 P1 85.08(3)
C6 C1 C2 117.2(3)
C6 C1 C10 119.4(3)
C2 C1 C10 123.4(3)
C3 C2 C1 120.9(4)
C2 C3 C4 120.5(3)
C5 C4 C3 120.2(3)
C4 C5 C6 121.1(4)
C5 C6 C7 122.0(3)
C5 C6 C1 120.0(3)
C7 C6 C1 117.9(3)
C8 C7 C6 121.7(3)
C7 C8 C9 121.2(3)
C10 C9 C8 118.4(3)
C10 C9 Pd1 112.4(2)
C8 C9 Pd1 129.1(2)
C9 C10 C1 121.3(3)
C9 C10 C11 118.0(3)
C1 C10 C11 120.5(3)
C10 C11 N1 108.4(3)
C10 C11 C12 109.4(3)
N1 C11 C12 111.9(3)
C20 C15 C16 117.1(3)
C20 C15 P1 117.8(3)
C16 C15 P1 125.1(3)
C17 C16 C15 121.2(3)
C16 C17 C18 119.9(4)
C19 C18 C17 119.8(4)
C18 C19 C20 120.5(3)
C19 C20 C15 121.5(3)
C22 C21 C26 118.8(4)
C22 C21 P1 115.0(3)
C26 C21 P1 126.2(3)
C23 C22 C21 120.5(4)
C24 C23 C22 120.0(4)
C25 C24 C23 120.4(4)
C24 C25 C26 120.3(4)
C25 C26 C21 119.9(4)
C32 C27 C28 118.1(3)
C32 C27 P2 123.0(3)
C28 C27 P2 118.9(3)
C29 C28 C27 121.0(4)
C28 C29 C30 120.4(4)
C31 C30 C29 119.6(4)
C30 C31 C32 120.5(4)
C27 C32 C31 120.4(4)
C38 C33 C34 120.0(4)
C38 C33 P2 120.7(3)
C34 C33 P2 119.3(3)
C35 C34 C33 119.5(4)
C34 C35 C36 120.7(5)
C37 C36 C35 119.7(4)
C36 C37 C38 120.8(5)
C33 C38 C37 119.3(4)
C40 C39 P2 110.5(2)
C39 C40 C41 112.6(3)
C39 C40 P1 106.6(2)
C41 C40 P1 115.2(3)
C42 C41 C40 114.9(3)
O1 C42 C43 122.4(4)
O1 C42 C41 122.2(4)
C43 C42 C41 115.4(4)
O4 Cl1 O2 111.8(3)
O4 Cl1 O3 114.5(3)
O2 Cl1 O3 110.5(2)
O4 Cl1 O5 107.9(4)
O2 Cl1 O5 102.1(3)
O3 Cl1 O5 109.3(3)
C13 N1 C14 107.4(3)
C13 N1 C11 110.6(3)
C14 N1 C11 109.3(3)
C13 N1 Pd1 117.7(2)
C14 N1 Pd1 105.7(2)
C11 N1 Pd1 105.8(2)
C15 P1 C21 110.30(16)
C15 P1 C40 106.31(15)
C21 P1 C40 102.21(16)
C15 P1 Pd1 111.55(11)
C21 P1 Pd1 119.55(12)
C40 P1 Pd1 105.56(11)
C27 P2 C33 107.86(16)
C27 P2 C39 104.10(16)
C33 P2 C39 104.26(17)
C27 P2 Pd1 114.15(11)
C33 P2 Pd1 116.48(13)
C39 P2 Pd1 108.84(12)

loop_
_geom_bond_atom_site_label_1
_geom_bond_atom_site_label_2
_geom_bond_distance
Pd1 C9 2.064(3)
Pd1 N1 2.140(3)
Pd1 P2 2.2476(9)
Pd1 P1 2.3554(9)
C1 C6 1.419(5)
C1 C2 1.422(5)
C1 C10 1.433(5)
C2 C3 1.381(5)
C3 C4 1.392(6)
C4 C5 1.357(5)
C5 C6 1.408(5)
C6 C7 1.419(5)
C7 C8 1.363(5)
C8 C9 1.422(4)
C9 C10 1.378(5)
C10 C11 1.498(5)
C11 N1 1.503(4)
C11 C12 1.518(5)
C13 N1 1.486(4)
C14 N1 1.494(5)
C15 C20 1.396(5)
C15 C16 1.412(5)
C15 P1 1.816(3)
C16 C17 1.372(5)
C17 C18 1.395(5)
C18 C19 1.369(6)
C19 C20 1.375(5)
C21 C22 1.394(5)
C21 C26 1.397(5)
C21 P1 1.824(4)
C22 C23 1.382(6)
C23 C24 1.380(7)
C24 C25 1.368(7)
C25 C26 1.392(6)
C27 C32 1.394(5)
C27 C28 1.398(5)
C27 P2 1.812(4)
C28 C29 1.372(5)
C29 C30 1.387(6)
C30 C31 1.366(5)
C31 C32 1.396(5)
C33 C38 1.386(5)
C33 C34 1.406(5)
C33 P2 1.814(4)
C34 C35 1.375(6)
C35 C36 1.381(8)
C36 C37 1.379(8)
C37 C38 1.387(6)
C39 C40 1.527(5)
C39 P2 1.836(3)
C40 C41 1.530(5)
C40 P1 1.855(3)
C41 C42 1.507(5)
C42 O1 1.215(5)
C42 C43 1.495(5)
Cl1 O4 1.367(5)
Cl1 O2 1.401(4)
Cl1 O3 1.424(3)
Cl1 O5 1.477(5)
